data_2106484
loop_
_publ_author_name
'Bigoli, F.'
'Pellinghelli, M.A.'
'Tiripicchio Camellini, M.'
'Tiripicchio, A.'

_publ_section_title
;
 The crystal and molecular structure of sulfatobis(thiocarbonohydrazide-
 N,S) copper(II) tetrahydrate
;
_journal_name_full 'Acta Crystallographica B (24,1968-38,1982)'
_journal_page_first 55
_journal_page_last 59
_journal_volume 31
_journal_year 1975
_chemical_formula_sum 'C2 H20 Cu N8 O8 S3'
_chemical_name_systematic '(Cu (S C (N H N H2)2)2 (S O4)) (H2 O)4'
_space_group_IT_number 14
_symmetry_space_group_name_Hall '-P 2ybc'
_symmetry_space_group_name_H-M 'P 1 21/c 1'
_cell_angle_alpha 90
_cell_angle_beta 122.8
_cell_angle_gamma 90
_cell_formula_units_Z 4
_cell_length_a 13.43
_cell_length_b 8.34
_cell_length_c 17.07
_cell_volume 1607.118
_citation_journal_id_ASTM ACBCAR
_cod_data_source_file Bigoli_ACBCAR_1975_1781.cif
_cod_data_source_block C2H20Cu1N8O8S3
_cod_original_formula_sum 'C2 H20 Cu1 N8 O8 S3'
_cod_database_code 2106484

loop_
_symmetry_equiv_pos_as_xyz
x,y,z
-x,y+1/2,-z+1/2
-x,-y,-z
x,-y-1/2,z-1/2

loop_
_atom_site_label
_atom_site_type_symbol
_atom_site_fract_x
_atom_site_fract_y
_atom_site_fract_z
_atom_site_occupancy
_atom_site_U_iso_or_equiv
H8 H+1 0.5212 -0.1829 0.2812 1 0.0
N4 N-2 0.1699 -0.1263 0.2441 1 0.0
H15 H+1 0.3251 0.3636 0.2638 1 0.0
N1 N-2 -0.0952 0.2067 0.0689 1 0.0
N5 N-2 -0.1332 0.3717 -0.0514 1 0.0
H6 H+1 0.1697 -0.0797 0.2905 1 0.0
O6 O-2 0.3725 0.4031 0.2426 1 0.0
O1 O-2 0.1757 0.0781 0.3862 1 0.0
S2 S-2 0.3004 -0.0255 0.158 1 0.0
N6 N-2 0.4598 -0.2086 0.2915 1 0.0
H7 H+1 -0.1047 0.4076 -0.0829 1 0.0
N3 N-2 -0.0188 0.099 0.1416 1 0.0
H9 H+1 -0.2924 0.3371 -0.0808 1 0.0
H4 H+1 0.1206 -0.2012 0.2257 1 0.0
C1 C+4 -0.0611 0.2683 0.016 1 0.0
H5 H+1 0.0051 0.1572 0.1947 1 0.0
S1 S-2 0.0707 0.2173 0.028 1 0.0
O5 O-2 0.0643 0.5533 0.1761 1 0.0
Cu1 Cu+2 0.1298 0.0415 0.1463 1 0.0
H10 H+1 0.5791 -0.2686 0.4153 1 0.0
O3 O-2 0.2591 0.2167 0.3116 1 0.0
O7 O-2 0.3067 0.6599 0.4436 1 0.0
H16 H+1 0.3121 0.4703 0.1951 1 0.0
O4 O-2 0.2734 0.3313 0.448 1 0.0
H3 H+1 -0.0712 0.0136 0.1376 1 0.0
H13 H+1 -0.0125 0.5626 0.1519 1 0.0
C2 C+4 0.352 -0.1499 0.2532 1 0.0
H20 H+1 0.4197 0.144 0.399 1 0.0
N7 N-2 -0.2426 0.4219 -0.0677 1 0.0
H12 H+1 0.493 -0.4038 0.3514 1 0.0
H1 H+1 -0.1697 0.2193 0.0563 1 0.0
N8 N-2 0.4977 -0.31 0.3733 1 0.0
H2 H+1 0.3197 -0.2577 0.3384 1 0.0
H19 H+1 0.4996 0.173 0.4904 1 0.0
H18 H+1 0.3275 0.563 0.4392 1 0.0
H17 H+1 0.3833 0.7058 0.4897 1 0.0
O8 O-2 0.5066 0.1379 0.4396 1 0.0
O2 O-2 0.0871 0.3203 0.3012 1 0.0
H11 H+1 -0.221 0.4825 -0.0151 1 0.0
S3 S+6 0.2009 0.2377 0.3627 1 0.0
H14 H+1 0.087 0.4827 0.2222 1 0.0
N2 N-2 0.2842 -0.1917 0.2846 1 0.0
